data_4037335
loop_
_publ_author_name
'Jash, Moumita'
'Das, Bimolendu'
'Chowdhury, Chinmay'

_publ_section_title
;
 One-Pot Access to Benzo[a]carbazoles via Palladium(II)-Catalyzed Hetero-
 and Carboannulations.
;
_journal_issue 22
_journal_name_full 'The Journal of organic chemistry'
_journal_page_first 10987
_journal_page_last 10999
_journal_paper_doi 10.1021/acs.joc.6b02022
_journal_volume 81
_journal_year 2016
_chemical_formula_moiety 'C23 H16 F N O2 S'
_chemical_formula_sum 'C23 H16 F N O2 S'
_chemical_formula_weight 389.43
_space_group_crystal_system monoclinic
_space_group_IT_number 14
_space_group_name_Hall '-P 2ybc'
_space_group_name_H-M_alt 'P 1 21/c 1'
_atom_sites_solution_hydrogens geom
_audit_creation_date 2015-12-03
_audit_creation_method
;
Olex2 1.2
(compiled 2015.09.30 svn.r3233 for OlexSys, GUI svn.r5103)
;
_cell_angle_alpha 90
_cell_angle_beta 97.587(3)
_cell_angle_gamma 90
_cell_formula_units_Z 4
_cell_length_a 8.2771(5)
_cell_length_b 15.4988(10)
_cell_length_c 14.6841(9)
_cell_measurement_reflns_used 11018
_cell_measurement_temperature 293(2)
_cell_measurement_theta_max 27.108
_cell_measurement_theta_min 2.48
_cell_volume 1867.3(2)
_computing_cell_refinement 'SAINT v7.34A (Bruker, 200?)'
_computing_data_collection
;
CrystalClear-SM Expert 2.0 r7 (Rigaku, 2011)
;
_computing_data_reduction 'SAINT v7.34A (Bruker, 200?)'
_computing_molecular_graphics 'Olex2 (Dolomanov et al., 2009)'
_computing_publication_material 'Olex2 (Dolomanov et al., 2009)'
_computing_structure_refinement 'ShelXL (Sheldrick, 2015)'
_computing_structure_solution 'ShelXT (Sheldrick, 2015)'
_diffrn_ambient_temperature 293.15
_diffrn_detector CCD
_diffrn_detector_area_resol_mean 28.5714
_diffrn_detector_type 'Bruker Kappa APEX II'
_diffrn_measured_fraction_theta_full 1.000
_diffrn_measured_fraction_theta_max 0.994
_diffrn_measurement_device 'AFC12 (Right): Kappa 3 circle'
_diffrn_measurement_device_type 'CCD area detector'
_diffrn_measurement_method 'phi and omega scans'
_diffrn_measurement_specimen_support 'Mitegen 50um'
_diffrn_radiation_collimation 0.3
_diffrn_radiation_monochromator graphite
_diffrn_radiation_probe x-ray
_diffrn_radiation_type MoK\a
_diffrn_radiation_wavelength 0.71073
_diffrn_reflns_av_R_equivalents 0.0448
_diffrn_reflns_av_unetI/netI 0.0288
_diffrn_reflns_Laue_measured_fraction_full 1.000
_diffrn_reflns_Laue_measured_fraction_max 0.994
_diffrn_reflns_limit_h_max 10
_diffrn_reflns_limit_h_min -8
_diffrn_reflns_limit_k_max 20
_diffrn_reflns_limit_k_min -20
_diffrn_reflns_limit_l_max 18
_diffrn_reflns_limit_l_min -19
_diffrn_reflns_number 26791
_diffrn_reflns_point_group_measured_fraction_full 1.000
_diffrn_reflns_point_group_measured_fraction_max 0.994
_diffrn_reflns_theta_full 26.000
_diffrn_reflns_theta_max 27.468
_diffrn_reflns_theta_min 2.482
_diffrn_source 'Sealed X-Ray Tube'
_diffrn_source_current 24.0
_diffrn_source_power 1.2
_diffrn_source_target Mo
_diffrn_source_type 'Sealed X-Ray Tube'
_diffrn_source_voltage 50.0
_exptl_absorpt_coefficient_mu 0.202
_exptl_absorpt_correction_T_min 0.829515
_exptl_absorpt_correction_type multi-scan
_exptl_absorpt_process_details
;
SADABS-2004/1 (Bruker,2004) was used for absorption correction.
R(int) was 0.1069 before and 0.0536 after correction.
The Ratio of minimum to maximum transmission is 0.8295.
The \l/2 correction factor is 0.0015.
;
_exptl_crystal_colour 'clear light colourless'
_exptl_crystal_colour_lustre clear
_exptl_crystal_colour_modifier light
_exptl_crystal_colour_primary colourless
_exptl_crystal_density_diffrn 1.385
_exptl_crystal_description block
_exptl_crystal_F_000 808
_exptl_crystal_size_max 0.3
_exptl_crystal_size_mid 0.12
_exptl_crystal_size_min 0.07
_exptl_transmission_factor_max 1.0
_refine_diff_density_max 0.311
_refine_diff_density_min -0.306
_refine_diff_density_rms 0.053
_refine_ls_extinction_method none
_refine_ls_goodness_of_fit_ref 1.022
_refine_ls_hydrogen_treatment constr
_refine_ls_matrix_type full
_refine_ls_number_parameters 254
_refine_ls_number_reflns 4260
_refine_ls_number_restraints 0
_refine_ls_restrained_S_all 1.022
_refine_ls_R_factor_all 0.0561
_refine_ls_R_factor_gt 0.0410
_refine_ls_shift/su_max 0.001
_refine_ls_shift/su_mean 0.000
_refine_ls_structure_factor_coef Fsqd
_refine_ls_weighting_details 'w=1/[\s^2^(Fo^2^)+(0.0604P)^2^+0.4590P] where P=(Fo^2^+2Fc^2^)/3'
_refine_ls_weighting_scheme calc
_refine_ls_wR_factor_gt 0.1076
_refine_ls_wR_factor_ref 0.1211
_reflns_Friedel_coverage 0.000
_reflns_number_gt 3264
_reflns_number_total 4260
_reflns_threshold_expression 'I > 2\s(I)'
_cod_data_source_file 6f.cif.cif
_cod_data_source_block cc_mj3_180_0m
_cod_database_code 4037335
_shelxl_version_number 2014/6
_shelx_space_group_comment
;
The symmetry employed for this shelxl refinement is uniquely defined
by the following loop, which should always be used as a source of
symmetry information in preference to the above space-group names.
They are only intended as comments.
;
_olex2_refinement_description
;
1. Fixed Uiso
 At 1.2 times of:
  All C(H) groups
 At 1.5 times of:
  All C(H,H,H) groups
2.a Aromatic/amide H refined with riding coordinates:
 C4(H4), C6(H6), C7(H7), C10(H10), C11(H11), C12(H12), C13(H13), C15(H15),
 C16(H16), C18(H18), C19(H19), C21(H21), C22(H22)
2.b Idealised Me refined as rotating group:
 C23(H23C,H23B,H23A)
;
_olex2_submission_special_instructions 'No special instructions were received'

loop_
_space_group_symop_operation_xyz
'x, y, z'
'-x, y+1/2, -z+1/2'
'-x, -y, -z'
'x, -y-1/2, z-1/2'

loop_
_atom_site_label
_atom_site_type_symbol
_atom_site_fract_x
_atom_site_fract_y
_atom_site_fract_z
_atom_site_U_iso_or_equiv
_atom_site_adp_type
_atom_site_occupancy
_atom_site_site_symmetry_order
_atom_site_calc_flag
_atom_site_refinement_flags_posn
S1 S 0.66587(5) 0.55246(3) 0.32338(3) 0.04695(14) Uani 1 1 d .
F1 F -0.00928(16) 0.63426(9) 0.06759(10) 0.0916(4) Uani 1 1 d .
O1 O 0.81546(14) 0.50741(10) 0.34879(8) 0.0635(4) Uani 1 1 d .
O2 O 0.65316(15) 0.64099(8) 0.34773(9) 0.0602(3) Uani 1 1 d .
N004 N 0.62317(16) 0.54916(8) 0.20616(9) 0.0459(3) Uani 1 1 d .
C1 C 0.62805(19) 0.46510(10) 0.16244(10) 0.0435(4) Uani 1 1 d .
C2 C 0.4778(2) 0.44770(10) 0.11191(11) 0.0458(4) Uani 1 1 d .
C3 C 0.3742(2) 0.52224(11) 0.11769(11) 0.0469(4) Uani 1 1 d .
C4 C 0.2137(2) 0.53972(12) 0.07927(12) 0.0568(4) Uani 1 1 d .
H4 H 0.1536 0.5006 0.0404 0.068 Uiso 1 1 calc R
C5 C 0.1493(2) 0.61692(14) 0.10150(13) 0.0629(5) Uani 1 1 d .
C6 C 0.2356(3) 0.67861(13) 0.15639(14) 0.0648(5) Uani 1 1 d .
H6 H 0.1862 0.7305 0.1684 0.078 Uiso 1 1 calc R
C7 C 0.3958(2) 0.66276(12) 0.19327(13) 0.0571(4) Uani 1 1 d .
H7 H 0.4562 0.7036 0.2296 0.069 Uiso 1 1 calc R
C8 C 0.46286(19) 0.58354(10) 0.17402(11) 0.0453(4) Uani 1 1 d .
C9 C 0.7642(2) 0.40903(11) 0.16123(11) 0.0466(4) Uani 1 1 d .
C10 C 0.9285(2) 0.42871(13) 0.19505(12) 0.0566(4) Uani 1 1 d .
H10 H 0.9543 0.4824 0.2212 0.068 Uiso 1 1 calc R
C11 C 1.0498(2) 0.36947(15) 0.18957(13) 0.0662(5) Uani 1 1 d .
H11 H 1.1570 0.3836 0.2118 0.079 Uiso 1 1 calc R
C12 C 1.0144(3) 0.28758(15) 0.15085(15) 0.0721(6) Uani 1 1 d .
H12 H 1.0969 0.2470 0.1503 0.087 Uiso 1 1 calc R
C13 C 0.8589(3) 0.26781(13) 0.11418(14) 0.0668(5) Uani 1 1 d .
H13 H 0.8372 0.2140 0.0872 0.080 Uiso 1 1 calc R
C14 C 0.7294(2) 0.32752(11) 0.11620(12) 0.0533(4) Uani 1 1 d .
C15 C 0.5702(2) 0.30939(12) 0.07082(13) 0.0612(5) Uani 1 1 d .
H15 H 0.5494 0.2555 0.0440 0.073 Uiso 1 1 calc R
C16 C 0.4482(2) 0.36808(12) 0.06536(12) 0.0569(4) Uani 1 1 d .
H16 H 0.3473 0.3564 0.0318 0.068 Uiso 1 1 calc R
C17 C 0.50571(18) 0.49357(10) 0.36168(10) 0.0421(3) Uani 1 1 d .
C18 C 0.5134(2) 0.40425(11) 0.36496(12) 0.0538(4) Uani 1 1 d .
H18 H 0.6046 0.3753 0.3498 0.065 Uiso 1 1 calc R
C19 C 0.3825(3) 0.35876(12) 0.39133(13) 0.0611(5) Uani 1 1 d .
H19 H 0.3867 0.2988 0.3934 0.073 Uiso 1 1 calc R
C20 C 0.2453(2) 0.40089(12) 0.41474(11) 0.0544(4) Uani 1 1 d .
C21 C 0.2418(2) 0.48993(13) 0.41149(12) 0.0563(4) Uani 1 1 d .
H21 H 0.1514 0.5190 0.4276 0.068 Uiso 1 1 calc R
C22 C 0.3702(2) 0.53685(11) 0.38474(12) 0.0500(4) Uani 1 1 d .
H22 H 0.3654 0.5968 0.3823 0.060 Uiso 1 1 calc R
C23 C 0.1036(3) 0.35083(15) 0.44270(15) 0.0809(7) Uani 1 1 d .
H23A H 0.1282 0.2903 0.4433 0.121 Uiso 1 1 calc GR
H23B H 0.0843 0.3686 0.5030 0.121 Uiso 1 1 calc GR
H23C H 0.0080 0.3617 0.3997 0.121 Uiso 1 1 calc GR

loop_
_atom_site_aniso_label
_atom_site_aniso_U_11
_atom_site_aniso_U_22
_atom_site_aniso_U_33
_atom_site_aniso_U_23
_atom_site_aniso_U_13
_atom_site_aniso_U_12
S1 0.0377(2) 0.0582(3) 0.0444(2) -0.00907(17) 0.00308(16) -0.00665(16)
F1 0.0660(8) 0.0958(10) 0.1058(11) 0.0145(8) -0.0157(7) 0.0243(7)
O1 0.0395(6) 0.0960(10) 0.0532(7) -0.0118(7) -0.0005(5) 0.0060(6)
O2 0.0595(8) 0.0592(8) 0.0623(8) -0.0175(6) 0.0088(6) -0.0175(6)
N004 0.0445(7) 0.0505(8) 0.0432(7) -0.0031(6) 0.0080(6) -0.0058(6)
C1 0.0465(9) 0.0476(8) 0.0376(8) -0.0010(6) 0.0094(6) -0.0062(6)
C2 0.0468(9) 0.0512(9) 0.0392(8) 0.0019(6) 0.0054(6) -0.0062(7)
C3 0.0486(9) 0.0519(9) 0.0398(8) 0.0074(7) 0.0049(6) -0.0047(7)
C4 0.0528(10) 0.0638(11) 0.0509(10) 0.0095(8) -0.0040(8) -0.0035(8)
C5 0.0548(11) 0.0706(12) 0.0611(11) 0.0176(10) -0.0012(8) 0.0108(9)
C6 0.0701(13) 0.0576(11) 0.0665(12) 0.0129(9) 0.0086(9) 0.0161(9)
C7 0.0644(11) 0.0518(10) 0.0548(10) 0.0032(8) 0.0067(8) -0.0013(8)
C8 0.0456(9) 0.0486(9) 0.0422(8) 0.0061(7) 0.0076(6) -0.0023(7)
C9 0.0479(9) 0.0549(10) 0.0392(8) 0.0015(7) 0.0132(7) -0.0015(7)
C10 0.0484(10) 0.0731(12) 0.0503(10) -0.0060(8) 0.0134(8) -0.0013(8)
C11 0.0503(11) 0.0947(15) 0.0554(11) 0.0007(10) 0.0137(8) 0.0110(10)
C12 0.0694(14) 0.0833(15) 0.0673(13) 0.0081(11) 0.0227(10) 0.0259(11)
C13 0.0809(15) 0.0569(11) 0.0662(12) 0.0002(9) 0.0227(10) 0.0091(10)
C14 0.0625(11) 0.0533(10) 0.0463(9) 0.0027(7) 0.0157(8) -0.0006(8)
C15 0.0728(13) 0.0508(10) 0.0603(11) -0.0083(8) 0.0099(9) -0.0081(9)
C16 0.0580(11) 0.0593(11) 0.0517(10) -0.0054(8) 0.0005(8) -0.0119(8)
C17 0.0418(8) 0.0472(8) 0.0362(8) -0.0013(6) 0.0017(6) -0.0010(6)
C18 0.0568(11) 0.0497(10) 0.0545(10) 0.0022(7) 0.0059(8) 0.0082(8)
C19 0.0802(14) 0.0447(10) 0.0564(11) 0.0075(8) 0.0015(9) -0.0059(9)
C20 0.0549(10) 0.0649(11) 0.0416(9) 0.0046(7) -0.0006(7) -0.0140(8)
C21 0.0468(10) 0.0648(11) 0.0588(10) 0.0006(8) 0.0117(8) -0.0017(8)
C22 0.0498(10) 0.0467(9) 0.0541(10) -0.0028(7) 0.0094(7) -0.0001(7)
C23 0.0787(15) 0.0922(16) 0.0699(14) 0.0137(11) 0.0032(11) -0.0367(12)

loop_
_atom_type_symbol
_atom_type_description
_atom_type_scat_dispersion_real
_atom_type_scat_dispersion_imag
_atom_type_scat_source
C C 0.0033 0.0016 'International Tables Vol C Tables 4.2.6.8 and 6.1.1.4'
H H 0.0000 0.0000 'International Tables Vol C Tables 4.2.6.8 and 6.1.1.4'
F F 0.0171 0.0103 'International Tables Vol C Tables 4.2.6.8 and 6.1.1.4'
N N 0.0061 0.0033 'International Tables Vol C Tables 4.2.6.8 and 6.1.1.4'
O O 0.0106 0.0060 'International Tables Vol C Tables 4.2.6.8 and 6.1.1.4'
S S 0.1246 0.1234 'International Tables Vol C Tables 4.2.6.8 and 6.1.1.4'

loop_
_geom_angle_atom_site_label_1
_geom_angle_atom_site_label_2
_geom_angle_atom_site_label_3
_geom_angle
O1 S1 N004 107.76(7)
O1 S1 C17 109.05(8)
O2 S1 O1 119.71(8)
O2 S1 N004 105.59(7)
O2 S1 C17 109.58(8)
N004 S1 C17 103.96(7)
C1 N004 S1 117.15(10)
C8 N004 S1 112.03(10)
C8 N004 C1 105.24(12)
C2 C1 N004 109.55(14)
C2 C1 C9 121.96(15)
C9 C1 N004 128.27(14)
C1 C2 C3 108.03(14)
C1 C2 C16 120.85(16)
C16 C2 C3 131.12(16)
C4 C3 C2 131.97(16)
C4 C3 C8 120.13(16)
C8 C3 C2 107.89(14)
C3 C4 H4 121.6
C5 C4 C3 116.89(17)
C5 C4 H4 121.6
F1 C5 C6 118.17(18)
C4 C5 F1 118.07(18)
C4 C5 C6 123.76(18)
C5 C6 H6 120.1
C7 C6 C5 119.83(18)
C7 C6 H6 120.1
C6 C7 H7 121.2
C6 C7 C8 117.63(18)
C8 C7 H7 121.2
C3 C8 N004 109.18(14)
C7 C8 N004 129.10(15)
C7 C8 C3 121.71(16)
C1 C9 C14 115.50(15)
C10 C9 C1 126.02(16)
C10 C9 C14 118.36(16)
C9 C10 H10 119.6
C11 C10 C9 120.75(18)
C11 C10 H10 119.6
C10 C11 H11 119.6
C10 C11 C12 120.88(19)
C12 C11 H11 119.6
C11 C12 H12 120.0
C13 C12 C11 119.91(19)
C13 C12 H12 120.0
C12 C13 H13 119.3
C12 C13 C14 121.44(19)
C14 C13 H13 119.3
C13 C14 C9 118.44(17)
C13 C14 C15 121.09(17)
C15 C14 C9 120.40(16)
C14 C15 H15 118.9
C16 C15 C14 122.15(17)
C16 C15 H15 118.9
C2 C16 H16 120.8
C15 C16 C2 118.48(17)
C15 C16 H16 120.8
C18 C17 S1 119.68(12)
C18 C17 C22 120.63(15)
C22 C17 S1 119.64(12)
C17 C18 H18 120.6
C17 C18 C19 118.82(16)
C19 C18 H18 120.6
C18 C19 H19 119.3
C18 C19 C20 121.49(17)
C20 C19 H19 119.3
C19 C20 C23 121.01(18)
C21 C20 C19 118.32(16)
C21 C20 C23 120.67(19)
C20 C21 H21 119.3
C20 C21 C22 121.37(17)
C22 C21 H21 119.3
C17 C22 H22 120.3
C21 C22 C17 119.37(16)
C21 C22 H22 120.3
C20 C23 H23A 109.5
C20 C23 H23B 109.5
C20 C23 H23C 109.5
H23B C23 H23A 109.5
H23C C23 H23A 109.5
H23C C23 H23B 109.5

loop_
_geom_bond_atom_site_label_1
_geom_bond_atom_site_label_2
_geom_bond_distance
S1 O1 1.4275(13)
S1 O2 1.4252(13)
S1 N004 1.7116(14)
S1 C17 1.7617(16)
F1 C5 1.368(2)
N004 C8 1.450(2)
C1 N004 1.455(2)
C1 C2 1.388(2)
C1 C9 1.425(2)
C2 C3 1.448(2)
C2 C16 1.416(2)
C3 C4 1.399(2)
C3 C8 1.402(2)
C4 H4 0.9300
C4 C5 1.367(3)
C5 C6 1.386(3)
C6 H6 0.9300
C6 C7 1.386(3)
C7 H7 0.9300
C7 C8 1.392(2)
C9 C10 1.418(2)
C9 C14 1.437(2)
C10 H10 0.9300
C10 C11 1.371(3)
C11 H11 0.9300
C11 C12 1.406(3)
C12 H12 0.9300
C12 C13 1.362(3)
C13 H13 0.9300
C13 C14 1.420(3)
C14 C15 1.423(3)
C15 H15 0.9300
C15 C16 1.354(3)
C16 H16 0.9300
C17 C18 1.386(2)
C17 C22 1.387(2)
C18 H18 0.9300
C18 C19 1.390(3)
C19 H19 0.9300
C19 C20 1.392(3)
C20 C21 1.381(3)
C20 C23 1.508(3)
C21 H21 0.9300
C21 C22 1.386(2)
C22 H22 0.9300
C23 H23A 0.9600
C23 H23B 0.9600
C23 H23C 0.9600

loop_
_geom_torsion_atom_site_label_1
_geom_torsion_atom_site_label_2
_geom_torsion_atom_site_label_3
_geom_torsion_atom_site_label_4
_geom_torsion
S1 N004 C8 C3 -125.86(12)
S1 N004 C8 C7 53.1(2)
S1 C17 C18 C19 -177.07(13)
S1 C17 C22 C21 177.56(13)
F1 C5 C6 C7 178.92(17)
O1 S1 N004 C1 50.81(13)
O1 S1 N004 C8 172.56(11)
O1 S1 C17 C18 -32.36(15)
O1 S1 C17 C22 150.20(13)
O2 S1 N004 C1 179.83(11)
O2 S1 N004 C8 -58.42(12)
O2 S1 C17 C18 -165.15(13)
O2 S1 C17 C22 17.42(15)
N004 S1 C17 C18 82.37(14)
N004 S1 C17 C22 -95.06(14)
N004 C1 C2 C3 3.00(17)
N004 C1 C2 C16 -177.51(14)
N004 C1 C9 C10 -7.2(3)
N004 C1 C9 C14 176.78(14)
C1 N004 C8 C3 2.48(16)
C1 N004 C8 C7 -178.57(16)
C1 C2 C3 C4 179.03(17)
C1 C2 C3 C8 -1.40(17)
C1 C2 C16 C15 -0.4(3)
C1 C9 C10 C11 -179.57(16)
C1 C9 C14 C13 -178.70(15)
C1 C9 C14 C15 4.4(2)
C2 C1 N004 S1 121.83(12)
C2 C1 N004 C8 -3.38(16)
C2 C1 C9 C10 166.77(16)
C2 C1 C9 C14 -9.3(2)
C2 C3 C4 C5 177.81(17)
C2 C3 C8 N004 -0.75(17)
C2 C3 C8 C7 -179.79(15)
C3 C2 C16 C15 179.00(17)
C3 C4 C5 F1 -177.64(15)
C3 C4 C5 C6 2.4(3)
C4 C3 C8 N004 178.88(14)
C4 C3 C8 C7 -0.2(2)
C4 C5 C6 C7 -1.1(3)
C5 C6 C7 C8 -0.9(3)
C6 C7 C8 N004 -177.36(16)
C6 C7 C8 C3 1.5(2)
C8 C3 C4 C5 -1.7(2)
C9 C1 N004 S1 -63.61(19)
C9 C1 N004 C8 171.19(14)
C9 C1 C2 C3 -171.98(14)
C9 C1 C2 C16 7.5(2)
C9 C10 C11 C12 -0.4(3)
C9 C14 C15 C16 2.3(3)
C10 C9 C14 C13 5.0(2)
C10 C9 C14 C15 -171.90(16)
C10 C11 C12 C13 3.2(3)
C11 C12 C13 C14 -1.7(3)
C12 C13 C14 C9 -2.3(3)
C12 C13 C14 C15 174.49(18)
C13 C14 C15 C16 -174.47(18)
C14 C9 C10 C11 -3.7(2)
C14 C15 C16 C2 -4.5(3)
C16 C2 C3 C4 -0.4(3)
C16 C2 C3 C8 179.19(17)
C17 S1 N004 C1 -64.84(13)
C17 S1 N004 C8 56.91(12)
C17 C18 C19 C20 -0.3(3)
C18 C17 C22 C21 0.2(2)
C18 C19 C20 C21 -0.2(3)
C18 C19 C20 C23 179.64(17)
C19 C20 C21 C22 0.7(3)
C20 C21 C22 C17 -0.7(3)
C22 C17 C18 C19 0.3(2)
C23 C20 C21 C22 -179.13(17)
